data_4309223
loop_
_publ_author_name
'Marty W. DeGroot'
'Nicholas J. Taylor'
'John F. Corrigan'

_publ_contact_author_address
;Department of Chemistry
The University of Western Ontario
London, Ontario, Canada
N6A 5B7
;
_publ_contact_author_email corrigan@uwo.ca
_publ_contact_author_fax (519)661-3022
_publ_contact_author_name 'John F. Corrigan'
_publ_contact_author_phone (519)661-2111x86387
_publ_section_title
;
Controlled Synthesis of Ternary II-II'-VI Nanoclusters and the
Effects of Metal Ion Distribution on Their Spectral Properties
;
_journal_name_full 'Inorganic Chemistry'
_journal_page_first 5447
_journal_page_last 5458
_journal_paper_doi 10.1021/ic0481576
_journal_volume 44
_journal_year 2005
_chemical_formula_sum 'C108 H144 Hg10 P4 Se16'
_chemical_formula_weight 4835.37
_space_group_IT_number 219
_symmetry_cell_setting cubic
_symmetry_Int_Tables_number 219
_symmetry_space_group_name_Hall 'F -4a 2 3'
_symmetry_space_group_name_H-M 'F -4 3 c'
_atom_sites_solution_hydrogens geom
_atom_sites_solution_primary direct
_atom_sites_solution_secondary difmap
_audit_creation_method SHELXL-97
_cell_angle_alpha 90.00
_cell_angle_beta 90.00
_cell_angle_gamma 90.00
_cell_formula_units_Z 16
_cell_length_a 37.1143(12)
_cell_length_b 37.1143(12)
_cell_length_c 37.1143(12)
_cell_measurement_temperature 150(2)
_cell_volume 51124(3)
_computing_cell_refinement SAINT
_computing_data_collection SMART
_computing_data_reduction SAINT
_computing_molecular_graphics SHELXTL
_computing_publication_material SHELXTL
_computing_structure_refinement SHELXTL
_computing_structure_solution SHELXTL
_diffrn_ambient_temperature 150(2)
_diffrn_measured_fraction_theta_full 0.998
_diffrn_measured_fraction_theta_max 0.998
_diffrn_measurement_device_type 'Bruker APEX'
_diffrn_measurement_method Omega
_diffrn_radiation_monochromator graphite
_diffrn_radiation_probe x-ray
_diffrn_radiation_type MoK\a
_diffrn_radiation_wavelength 0.71073
_diffrn_reflns_av_R_equivalents 0.1220
_diffrn_reflns_av_sigmaI/netI 0.0604
_diffrn_reflns_limit_h_max 37
_diffrn_reflns_limit_h_min -44
_diffrn_reflns_limit_k_max 42
_diffrn_reflns_limit_k_min -44
_diffrn_reflns_limit_l_max 44
_diffrn_reflns_limit_l_min -41
_diffrn_reflns_number 58308
_diffrn_reflns_theta_full 25.03
_diffrn_reflns_theta_max 25.03
_diffrn_reflns_theta_min 1.55
_diffrn_source 'fine-focus sealed tube'
_exptl_absorpt_coefficient_mu 16.610
_exptl_absorpt_correction_type integration
_exptl_crystal_colour yellow
_exptl_crystal_density_diffrn 2.513
_exptl_crystal_density_method 'not measured'
_exptl_crystal_description block
_exptl_crystal_F_000 35136
_exptl_crystal_recrystallization_method 'overlayering reaction solution (toluene) with heptane'
_refine_diff_density_max 1.638
_refine_diff_density_min -2.486
_refine_diff_density_rms 0.284
_refine_ls_abs_structure_details 'Flack H D (1983), Acta Cryst. A39, 876-881'
_refine_ls_abs_structure_Flack 0.06(3)
_refine_ls_extinction_method none
_refine_ls_goodness_of_fit_ref 2.424
_refine_ls_hydrogen_treatment mixed
_refine_ls_matrix_type full
_refine_ls_number_parameters 99
_refine_ls_number_reflns 3776
_refine_ls_number_restraints 7
_refine_ls_restrained_S_all 2.422
_refine_ls_R_factor_all 0.1355
_refine_ls_R_factor_gt 0.0695
_refine_ls_shift/su_max 0.007
_refine_ls_shift/su_mean 0.001
_refine_ls_structure_factor_coef Fsqd
_refine_ls_weighting_details 'calc w=1/[\s^2^(Fo^2^)+(0.0100P)^2^+0.0000P] where P=(Fo^2^+2Fc^2^)/3'
_refine_ls_weighting_scheme calc
_refine_ls_wR_factor_gt 0.1636
_refine_ls_wR_factor_ref 0.1669
_reflns_number_gt 1627
_reflns_number_total 3776
_reflns_threshold_expression >2sigma(I)
_cod_data_source_file ic0481576si20041230_030536_3.cif
_cod_data_source_block complex4
_cod_depositor_comments
;
The following automatic conversions were performed:
'_exptl_absorpt_correction_type' value 'Integration' changed to
'integration' according to
'/home/saulius/struct/CIF-dictionaries/cif_core.dic' dictionary named
'cif_core.dic' version 2.4.1 from 2010-06-29.

Automatic conversion script
Id: cif_fix_enum 1527 2010-12-29 10:47:43Z saulius 
;
_cod_database_code 4309223

loop_
_symmetry_equiv_pos_as_xyz
'x, y, z'
'-x, -y, z'
'-x, y, -z'
'x, -y, -z'
'z, x, y'
'z, -x, -y'
'-z, -x, y'
'-z, x, -y'
'y, z, x'
'-y, z, -x'
'y, -z, -x'
'-y, -z, x'
'y+1/2, x+1/2, z+1/2'
'-y+1/2, -x+1/2, z+1/2'
'y+1/2, -x+1/2, -z+1/2'
'-y+1/2, x+1/2, -z+1/2'
'x+1/2, z+1/2, y+1/2'
'-x+1/2, z+1/2, -y+1/2'
'-x+1/2, -z+1/2, y+1/2'
'x+1/2, -z+1/2, -y+1/2'
'z+1/2, y+1/2, x+1/2'
'z+1/2, -y+1/2, -x+1/2'
'-z+1/2, y+1/2, -x+1/2'
'-z+1/2, -y+1/2, x+1/2'
'x, y+1/2, z+1/2'
'-x, -y+1/2, z+1/2'
'-x, y+1/2, -z+1/2'
'x, -y+1/2, -z+1/2'
'z, x+1/2, y+1/2'
'z, -x+1/2, -y+1/2'
'-z, -x+1/2, y+1/2'
'-z, x+1/2, -y+1/2'
'y, z+1/2, x+1/2'
'-y, z+1/2, -x+1/2'
'y, -z+1/2, -x+1/2'
'-y, -z+1/2, x+1/2'
'y+1/2, x+1, z+1'
'-y+1/2, -x+1, z+1'
'y+1/2, -x+1, -z+1'
'-y+1/2, x+1, -z+1'
'x+1/2, z+1, y+1'
'-x+1/2, z+1, -y+1'
'-x+1/2, -z+1, y+1'
'x+1/2, -z+1, -y+1'
'z+1/2, y+1, x+1'
'z+1/2, -y+1, -x+1'
'-z+1/2, y+1, -x+1'
'-z+1/2, -y+1, x+1'
'x+1/2, y, z+1/2'
'-x+1/2, -y, z+1/2'
'-x+1/2, y, -z+1/2'
'x+1/2, -y, -z+1/2'
'z+1/2, x, y+1/2'
'z+1/2, -x, -y+1/2'
'-z+1/2, -x, y+1/2'
'-z+1/2, x, -y+1/2'
'y+1/2, z, x+1/2'
'-y+1/2, z, -x+1/2'
'y+1/2, -z, -x+1/2'
'-y+1/2, -z, x+1/2'
'y+1, x+1/2, z+1'
'-y+1, -x+1/2, z+1'
'y+1, -x+1/2, -z+1'
'-y+1, x+1/2, -z+1'
'x+1, z+1/2, y+1'
'-x+1, z+1/2, -y+1'
'-x+1, -z+1/2, y+1'
'x+1, -z+1/2, -y+1'
'z+1, y+1/2, x+1'
'z+1, -y+1/2, -x+1'
'-z+1, y+1/2, -x+1'
'-z+1, -y+1/2, x+1'
'x+1/2, y+1/2, z'
'-x+1/2, -y+1/2, z'
'-x+1/2, y+1/2, -z'
'x+1/2, -y+1/2, -z'
'z+1/2, x+1/2, y'
'z+1/2, -x+1/2, -y'
'-z+1/2, -x+1/2, y'
'-z+1/2, x+1/2, -y'
'y+1/2, z+1/2, x'
'-y+1/2, z+1/2, -x'
'y+1/2, -z+1/2, -x'
'-y+1/2, -z+1/2, x'
'y+1, x+1, z+1/2'
'-y+1, -x+1, z+1/2'
'y+1, -x+1, -z+1/2'
'-y+1, x+1, -z+1/2'
'x+1, z+1, y+1/2'
'-x+1, z+1, -y+1/2'
'-x+1, -z+1, y+1/2'
'x+1, -z+1, -y+1/2'
'z+1, y+1, x+1/2'
'z+1, -y+1, -x+1/2'
'-z+1, y+1, -x+1/2'
'-z+1, -y+1, x+1/2'

loop_
_atom_site_label
_atom_site_type_symbol
_atom_site_fract_x
_atom_site_fract_y
_atom_site_fract_z
_atom_site_U_iso_or_equiv
_atom_site_adp_type
_atom_site_occupancy
_atom_site_symmetry_multiplicity
_atom_site_calc_flag
_atom_site_refinement_flags
_atom_site_disorder_assembly
_atom_site_disorder_group
Hg1 Hg 0.2500 0.2500 0.17893(5) 0.0905(6) Uani 1 2 d S . .
Hg2 Hg 0.5000 0.5000 0.57202(7) 0.1290(9) Uani 1 2 d S . .
Hg3 Hg 0.32815(4) 0.17185(4) 0.17185(4) 0.0695(7) Uani 1 3 d S . .
Hg4 Hg 0.57858(5) 0.57858(5) 0.57858(5) 0.0970(9) Uani 1 3 d S . .
Se1 Se 0.54381(12) 0.45619(12) 0.54381(12) 0.100(2) Uani 1 3 d S . .
Se2 Se 0.20653(9) 0.20653(9) 0.20653(9) 0.0644(17) Uani 1 3 d S . .
Se3 Se 0.29860(8) 0.22329(8) 0.13362(7) 0.0613(10) Uani 1 1 d . . .
Se4 Se 0.52353(9) 0.55237(10) 0.61514(8) 0.0834(14) Uani 1 1 d . . .
C11 C 0.2761(4) 0.1969(5) 0.0953(5) 0.066(8) Uiso 1 1 d G . .
C12 C 0.2607(6) 0.1622(5) 0.1032(4) 0.073(8) Uiso 1 1 d G . .
C13 C 0.2455(6) 0.1426(4) 0.0745(6) 0.130(12) Uiso 1 1 d G . .
C14 C 0.2499(5) 0.1594(6) 0.0375(4) 0.079(9) Uiso 1 1 d G . .
C15 C 0.2622(5) 0.1927(6) 0.0342(4) 0.094(10) Uiso 1 1 d G . .
C16 C 0.2768(5) 0.2102(4) 0.0616(6) 0.117(12) Uiso 1 1 d G . .
C21 C 0.5453(5) 0.5293(5) 0.6565(6) 0.064(8) Uiso 1 1 d G . .
C22 C 0.5393(6) 0.5408(5) 0.6900(7) 0.20(2) Uiso 1 1 d G . .
C23 C 0.5518(6) 0.5258(7) 0.7147(5) 0.189(18) Uiso 1 1 d G . .
C24 C 0.5773(6) 0.4973(6) 0.7160(5) 0.095(9) Uiso 1 1 d G . .
C25 C 0.5852(5) 0.4852(5) 0.6837(7) 0.121(12) Uiso 1 1 d G . .
C26 C 0.5725(6) 0.5009(6) 0.6517(5) 0.097(9) Uiso 1 1 d G . .
P1 P 0.3672(2) 0.1328(2) 0.1328(2) 0.063(4) Uiso 1 3 d SD . .
P2 P 0.6172(3) 0.6172(3) 0.6172(3) 0.118(7) Uiso 1 3 d SD . .
C1 C 0.3560(6) 0.0850(6) 0.1329(7) 0.068(8) Uiso 1 1 d D . .
C2 C 0.3191(6) 0.0761(7) 0.1171(7) 0.086(9) Uiso 1 1 d D . .
C3 C 0.3107(8) 0.0360(8) 0.1191(8) 0.093(10) Uiso 1 1 d D . .
C4 C 0.6056(13) 0.6642(8) 0.6276(13) 0.190(19) Uiso 1 1 d D . .
C5 C 0.5691(13) 0.6589(14) 0.6456(14) 0.20(2) Uiso 1 1 d D . .
C6 C 0.5629(13) 0.6975(14) 0.6590(13) 0.20(2) Uiso 1 1 d D . .

loop_
_atom_site_aniso_label
_atom_site_aniso_U_11
_atom_site_aniso_U_22
_atom_site_aniso_U_33
_atom_site_aniso_U_23
_atom_site_aniso_U_13
_atom_site_aniso_U_12
Hg1 0.0952(15) 0.0890(15) 0.0871(17) 0.000 0.000 0.0005(14)
Hg2 0.135(2) 0.144(2) 0.107(2) 0.000 0.000 -0.009(2)
Hg3 0.0695(7) 0.0695(7) 0.0695(7) 0.0069(8) -0.0069(8) -0.0069(8)
Hg4 0.0970(9) 0.0970(9) 0.0970(9) 0.0096(11) 0.0096(11) 0.0096(11)
Se1 0.100(2) 0.100(2) 0.100(2) -0.013(3) 0.013(3) -0.013(3)
Se2 0.0644(17) 0.0644(17) 0.0644(17) 0.0055(18) 0.0055(18) 0.0055(18)
Se3 0.063(2) 0.062(2) 0.060(2) 0.0077(16) 0.0027(15) 0.0038(16)
Se4 0.079(3) 0.086(3) 0.085(3) 0.0075(19) 0.0061(19) 0.011(2)

loop_
_atom_type_symbol
_atom_type_description
_atom_type_scat_dispersion_real
_atom_type_scat_dispersion_imag
_atom_type_scat_source
C C 0.0033 0.0016 'International Tables Vol C Tables 4.2.6.8 and 6.1.1.4'
H H 0.0000 0.0000 'International Tables Vol C Tables 4.2.6.8 and 6.1.1.4'
P P 0.1023 0.0942 'International Tables Vol C Tables 4.2.6.8 and 6.1.1.4'
Se Se -0.0929 2.2259 'International Tables Vol C Tables 4.2.6.8 and 6.1.1.4'
Hg Hg -2.3894 9.2266 'International Tables Vol C Tables 4.2.6.8 and 6.1.1.4'

loop_
_geom_angle_atom_site_label_1
_geom_angle_atom_site_label_2
_geom_angle_atom_site_label_3
_geom_angle
_geom_angle_site_symmetry_1
_geom_angle_site_symmetry_3
_geom_angle_publ_flag
Se2 Hg1 Se2 131.7(2) 74 . ?
Se2 Hg1 Se3 93.55(10) 74 . ?
Se2 Hg1 Se3 117.15(9) . . ?
Se2 Hg1 Se3 117.15(9) 74 74 ?
Se2 Hg1 Se3 93.55(10) . 74 ?
Se3 Hg1 Se3 101.50(14) . 74 ?
Se1 Hg2 Se1 131.0(3) . 2_665 ?
Se1 Hg2 Se4 89.45(13) . 2_665 ?
Se1 Hg2 Se4 120.48(11) 2_665 2_665 ?
Se1 Hg2 Se4 120.48(11) . . ?
Se1 Hg2 Se4 89.45(13) 2_665 . ?
Se4 Hg2 Se4 106.18(16) 2_665 . ?
P1 Hg3 Se3 110.47(8) . 79 ?
P1 Hg3 Se3 110.47(8) . 58 ?
Se3 Hg3 Se3 108.46(9) 79 58 ?
P1 Hg3 Se3 110.47(8) . . ?
Se3 Hg3 Se3 108.46(9) 79 . ?
Se3 Hg3 Se3 108.46(9) 58 . ?
P2 Hg4 Se4 111.28(10) . . ?
P2 Hg4 Se4 111.28(10) . 5 ?
Se4 Hg4 Se4 107.60(11) . 5 ?
P2 Hg4 Se4 111.28(10) . 9 ?
Se4 Hg4 Se4 107.60(11) . 9 ?
Se4 Hg4 Se4 107.60(11) 5 9 ?
Hg2 Se1 Hg2 96.8(2) . 11_566 ?
Hg2 Se1 Hg2 96.8(2) . 5 ?
Hg2 Se1 Hg2 96.8(2) 11_566 5 ?
Hg1 Se2 Hg1 96.44(15) 5 9 ?
Hg1 Se2 Hg1 96.44(15) 5 . ?
Hg1 Se2 Hg1 96.44(15) 9 . ?
C11 Se3 Hg3 102.2(6) . . ?
C11 Se3 Hg1 111.4(6) . . ?
Hg3 Se3 Hg1 102.31(11) . . ?
C21 Se4 Hg4 104.3(6) . . ?
C21 Se4 Hg2 106.9(7) . . ?
Hg4 Se4 Hg2 102.35(13) . . ?
C16 C11 C12 121.6 . . ?
C16 C11 Se3 119.6(13) . . ?
C12 C11 Se3 118.7(13) . . ?
C13 C12 C11 117.9 . . ?
C12 C13 C14 115.6 . . ?
C15 C14 C13 120.3 . . ?
C16 C15 C14 121.9 . . ?
C15 C16 C11 121.8 . . ?
C22 C21 C26 117.3 . . ?
C22 C21 Se4 121.9(15) . . ?
C26 C21 Se4 120.5(15) . . ?
C23 C22 C21 120.7 . . ?
C22 C23 C24 130.4 . . ?
C25 C24 C23 111.9 . . ?
C24 C25 C26 123.6 . . ?
C25 C26 C21 115.3 . . ?
C1 P1 C1 103.1(11) 58 . ?
C1 P1 C1 103.1(11) 58 79 ?
C1 P1 C1 103.1(11) . 79 ?
C1 P1 Hg3 115.3(9) 58 . ?
C1 P1 Hg3 115.3(9) . . ?
C1 P1 Hg3 115.3(9) 79 . ?
C4 P2 C4 94(2) 5 . ?
C4 P2 C4 94(2) 5 9 ?
C4 P2 C4 94(2) . 9 ?
C4 P2 Hg4 122.2(17) 5 . ?
C4 P2 Hg4 122.2(17) . . ?
C4 P2 Hg4 122.2(17) 9 . ?
C2 C1 P1 114.5(18) . . ?
C1 C2 C3 112(2) . . ?
C5 C4 P2 100(3) . . ?
C4 C5 C6 99(4) . . ?

loop_
_geom_bond_atom_site_label_1
_geom_bond_atom_site_label_2
_geom_bond_distance
_geom_bond_site_symmetry_2
_geom_bond_publ_flag
Hg1 Se2 2.501(3) 74 ?
Hg1 Se2 2.501(3) . ?
Hg1 Se3 2.658(3) . ?
Hg1 Se3 2.658(3) 74 ?
Hg2 Se1 2.527(4) . ?
Hg2 Se1 2.527(4) 2_665 ?
Hg2 Se4 2.665(4) 2_665 ?
Hg2 Se4 2.665(4) . ?
Hg3 P1 2.512(15) . ?
Hg3 Se3 2.619(3) 79 ?
Hg3 Se3 2.619(3) 58 ?
Hg3 Se3 2.619(3) . ?
Hg4 P2 2.48(2) . ?
Hg4 Se4 2.638(4) . ?
Hg4 Se4 2.638(4) 5 ?
Hg4 Se4 2.638(4) 9 ?
Se1 Hg2 2.527(4) 11_566 ?
Se1 Hg2 2.527(4) 5 ?
Se2 Hg1 2.501(3) 5 ?
Se2 Hg1 2.501(3) 9 ?
Se3 C11 1.917(13) . ?
Se4 C21 1.935(15) . ?
C11 C16 1.3484 . ?
C11 C12 1.4388 . ?
C12 C13 1.4059 . ?
C13 C14 1.5181 . ?
C14 C15 1.3232 . ?
C15 C16 1.3222 . ?
C21 C22 1.3338 . ?
C21 C26 1.4677 . ?
C22 C23 1.1702 . ?
C23 C24 1.4192 . ?
C24 C25 1.3129 . ?
C25 C26 1.4063 . ?
P1 C1 1.82(2) 58 ?
P1 C1 1.82(2) . ?
P1 C1 1.82(2) 79 ?
P2 C4 1.84(3) 5 ?
P2 C4 1.84(3) . ?
P2 C4 1.84(3) 9 ?
C1 C2 1.53(2) . ?
C2 C3 1.52(2) . ?
C4 C5 1.52(2) . ?
C5 C6 1.53(2) . ?
